data_2211778
loop_
_publ_author_name
'Bhuiyan, M. Delower H.'
'Clegg, Jack K.'
'Try, Andrew C.'

_publ_section_title
;
 Ethyl
 3-[4-(ethoxycarbonyl)phenyl]-3,4-dihydroquinazoline-6-carboxylate
;
_journal_coeditor_code CS2024
_journal_issue 1
_journal_name_full 'Acta Crystallographica Section E'
_journal_page_first o308
_journal_page_last o310
_journal_paper_doi 10.1107/S1600536806052949
_journal_volume 63
_journal_year 2007
_chemical_formula_iupac 'C20 H20 N2 O4'
_chemical_formula_moiety 'C20 H20 N2 O4'
_chemical_formula_sum 'C20 H20 N2 O4'
_chemical_formula_weight 352.38
_chemical_name_systematic
;
Ethyl 3-[4-(ethoxycarbonyl)phenyl]-3,4-dihydroquinazoline-6-carboxylate
;
_space_group_IT_number 7
_symmetry_cell_setting monoclinic
_symmetry_space_group_name_Hall 'P -2yc'
_symmetry_space_group_name_H-M 'P 1 c 1'
_atom_sites_solution_hydrogens geom
_atom_sites_solution_primary direct
_atom_sites_solution_secondary difmap
_audit_creation_method SHELXL97
_cell_angle_alpha 90.00
_cell_angle_beta 99.622(9)
_cell_angle_gamma 90.00
_cell_formula_units_Z 4
_cell_length_a 19.875(9)
_cell_length_b 7.393(3)
_cell_length_c 11.529(5)
_cell_measurement_reflns_used 894
_cell_measurement_temperature 150(2)
_cell_measurement_theta_max 26.09
_cell_measurement_theta_min 2.935
_cell_volume 1670.2(12)
_computing_cell_refinement 'SAINT (Siemens, 1995)'
_computing_data_collection 'SMART and GEMINI (Siemens, 1995)'
_computing_data_reduction 'SAINT and XPREP (Siemens, 1995)'
_computing_molecular_graphics
;
ORTEP-3 (Farrugia, 1997), WinGX-32 (Farrugia, 1999),
POV-Ray (Cason, 2002) and WebLab ViewerPro (Molecular Simulations,
2000)
;
_computing_publication_material 'enCIFer (Version 1.0; Allen <i>et al.</i>,  2004)'
_computing_structure_refinement 'SHELXL97 (Sheldrick, 1997)'
_computing_structure_solution 'SIR97 (Altomare <i>et al.</i>,  1999)'
_diffrn_ambient_temperature 150(2)
_diffrn_measured_fraction_theta_full 0.975
_diffrn_measured_fraction_theta_max 0.908
_diffrn_measurement_device_type 'Siemens SMART 1000 CCD area-detector'
_diffrn_measurement_method \w
_diffrn_radiation_monochromator graphite
_diffrn_radiation_source 'sealed tube'
_diffrn_radiation_type MoK\a
_diffrn_radiation_wavelength 0.71073
_diffrn_reflns_av_R_equivalents 0.0405
_diffrn_reflns_av_sigmaI/netI 0.0717
_diffrn_reflns_limit_h_max 26
_diffrn_reflns_limit_h_min 0
_diffrn_reflns_limit_k_max 0
_diffrn_reflns_limit_k_min -9
_diffrn_reflns_limit_l_max 15
_diffrn_reflns_limit_l_min -15
_diffrn_reflns_number 7366
_diffrn_reflns_theta_full 25.00
_diffrn_reflns_theta_max 28.67
_diffrn_reflns_theta_min 2.08
_diffrn_standards_decay_% 0.08
_diffrn_standards_number 39
_exptl_absorpt_coefficient_mu 0.099
_exptl_absorpt_correction_T_max 0.99000
_exptl_absorpt_correction_T_min 0.8634
_exptl_absorpt_correction_type multi-scan
_exptl_absorpt_process_details '(TWINABS; Siemens, 1995)'
_exptl_crystal_colour colourless
_exptl_crystal_density_diffrn 1.401
_exptl_crystal_density_method 'not measured'
_exptl_crystal_description plate
_exptl_crystal_F_000 744
_exptl_crystal_size_max 0.50
_exptl_crystal_size_mid 0.174
_exptl_crystal_size_min 0.105
_refine_diff_density_max 0.237
_refine_diff_density_min -0.240
_refine_ls_extinction_method none
_refine_ls_goodness_of_fit_ref 0.940
_refine_ls_hydrogen_treatment constr
_refine_ls_matrix_type full
_refine_ls_number_parameters 474
_refine_ls_number_reflns 4288
_refine_ls_number_restraints 2
_refine_ls_restrained_S_all 0.939
_refine_ls_R_factor_all 0.0727
_refine_ls_R_factor_gt 0.0449
_refine_ls_shift/su_max 0.000
_refine_ls_shift/su_mean 0.000
_refine_ls_structure_factor_coef Fsqd
_refine_ls_weighting_details 'calc w = 1/[\s^2^(Fo^2^)+(0.0478P)^2^] where P=(Fo^2^+2Fc^2^)/3'
_refine_ls_weighting_scheme calc
_refine_ls_wR_factor_gt 0.0879
_refine_ls_wR_factor_ref 0.0948
_reflns_number_gt 3021
_reflns_number_total 4288
_reflns_threshold_expression I>2\s(I)
_cod_data_source_file cs2024.cif
_cod_data_source_block I
_cod_original_cell_volume 1670.2(13)
_cod_original_sg_symbol_H-M Pc
_cod_database_code 2211778
_cod_database_fobs_code 2211778

loop_
_symmetry_equiv_pos_as_xyz
'x, y, z'
'x, -y, z+1/2'

loop_
_atom_site_type_symbol
_atom_site_label
_atom_site_fract_x
_atom_site_fract_y
_atom_site_fract_z
_atom_site_U_iso_or_equiv
_atom_site_adp_type
_atom_site_calc_flag
_atom_site_refinement_flags
_atom_site_occupancy
C C1 0.8116(3) 0.3052(8) 0.8267(5) 0.0385(15) Uani d . 1
H H1A 0.8145 0.1854 0.7915 0.058 Uiso calc R 1
H H1B 0.8557 0.3359 0.8744 0.058 Uiso calc R 1
H H1C 0.8000 0.3954 0.7643 0.058 Uiso calc R 1
C C2 0.7576(3) 0.3035(8) 0.9033(5) 0.0268(14) Uani d . 1
H H2A 0.7705 0.2199 0.9704 0.032 Uiso calc R 1
H H2B 0.7515 0.4261 0.9344 0.032 Uiso calc R 1
C C3 0.6412(3) 0.2359(7) 0.8846(5) 0.0226(14) Uani d . 1
C C4 0.5779(3) 0.1769(7) 0.8054(4) 0.0195(13) Uani d . 1
C C5 0.5161(3) 0.2081(7) 0.8400(4) 0.0185(12) Uani d . 1
H H5 0.5145 0.2661 0.9131 0.022 Uiso calc R 1
C C6 0.4557(3) 0.1555(6) 0.7692(5) 0.0187(12) Uani d . 1
C C7 0.4582(3) 0.0720(7) 0.6617(4) 0.0207(13) Uani d . 1
C C8 0.5205(3) 0.0397(7) 0.6281(4) 0.0232(14) Uani d . 1
H H8 0.5220 -0.0191 0.5553 0.028 Uiso calc R 1
C C9 0.5812(3) 0.0912(7) 0.6982(4) 0.0232(14) Uani d . 1
H H9 0.6239 0.0688 0.6741 0.028 Uiso calc R 1
C C10 0.3899(3) 0.1877(7) 0.8112(4) 0.0209(13) Uani d . 1
H H10A 0.3866 0.1066 0.8784 0.025 Uiso calc R 1
H H10B 0.3882 0.3141 0.8387 0.025 Uiso calc R 1
C C11 0.3420(3) 0.0668(7) 0.6165(4) 0.0220(13) Uani d . 1
H H11 0.3021 0.0346 0.5629 0.026 Uiso calc R 1
C C12 0.2664(3) 0.2071(6) 0.7335(4) 0.0197(13) Uani d . 1
C C13 0.2540(3) 0.2440(7) 0.8448(5) 0.0227(14) Uani d . 1
H H13 0.2898 0.2309 0.9100 0.027 Uiso calc R 1
C C14 0.1904(3) 0.2999(7) 0.8636(4) 0.0218(13) Uani d . 1
H H14 0.1826 0.3245 0.9411 0.026 Uiso calc R 1
C C15 0.1379(3) 0.3199(7) 0.7685(5) 0.0226(12) Uani d . 1
C C16 0.1507(3) 0.2877(7) 0.6589(5) 0.0305(14) Uani d . 1
H H16 0.1150 0.3031 0.5938 0.037 Uiso calc R 1
C C17 0.2142(3) 0.2330(7) 0.6384(5) 0.0269(14) Uani d . 1
H H17 0.2221 0.2134 0.5604 0.032 Uiso calc R 1
C C18 0.0700(3) 0.3787(7) 0.7931(5) 0.0294(13) Uani d . 1
C C19 -0.0460(3) 0.4234(8) 0.7090(5) 0.0408(15) Uani d . 1
H H19A -0.0459 0.4980 0.7804 0.049 Uiso calc R 1
H H19B -0.0730 0.3126 0.7163 0.049 Uiso calc R 1
C C20 -0.0767(3) 0.5275(9) 0.6016(6) 0.0561(19) Uani d . 1
H H20A -0.0532 0.6439 0.6004 0.084 Uiso calc R 1
H H20B -0.1252 0.5487 0.6030 0.084 Uiso calc R 1
H H20C -0.0717 0.4582 0.5311 0.084 Uiso calc R 1
C C21 0.1043(3) 0.8063(8) 0.6393(5) 0.0387(16) Uani d . 1
H H21A 0.1191 0.8862 0.5806 0.058 Uiso calc R 1
H H21B 0.0620 0.8531 0.6612 0.058 Uiso calc R 1
H H21C 0.0963 0.6846 0.6063 0.058 Uiso calc R 1
C C22 0.1587(3) 0.7986(8) 0.7464(5) 0.0314(15) Uani d . 1
H H22A 0.1655 0.9194 0.7836 0.038 Uiso calc R 1
H H22B 0.1458 0.7123 0.8046 0.038 Uiso calc R 1
C C23 0.2764(3) 0.7289(7) 0.7903(5) 0.0260(15) Uani d . 1
C C24 0.3367(3) 0.6715(7) 0.7437(4) 0.0205(13) Uani d . 1
C C25 0.4002(3) 0.7046(7) 0.8112(4) 0.0203(13) Uani d . 1
H H25 0.4029 0.7611 0.8859 0.024 Uiso calc R 1
C C26 0.4594(3) 0.6567(6) 0.7713(5) 0.0184(12) Uani d . 1
C C27 0.4555(3) 0.5766(6) 0.6615(5) 0.0186(12) Uani d . 1
C C28 0.3926(3) 0.5407(7) 0.5957(4) 0.0216(13) Uani d . 1
H H28 0.3898 0.4814 0.5219 0.026 Uiso calc R 1
C C29 0.3340(3) 0.5895(7) 0.6353(4) 0.0205(13) Uani d . 1
H H29 0.2910 0.5668 0.5878 0.025 Uiso calc R 1
C C30 0.5276(3) 0.6881(7) 0.8472(4) 0.0205(14) Uani d . 1
H H30A 0.5302 0.8146 0.8757 0.025 Uiso calc R 1
H H30B 0.5323 0.6074 0.9166 0.025 Uiso calc R 1
C C31 0.5717(3) 0.5684(7) 0.6762(4) 0.0229(14) Uani d . 1
H H31 0.6109 0.5370 0.6434 0.027 Uiso calc R 1
C C32 0.6498(3) 0.7126(7) 0.8322(5) 0.0212(13) Uani d . 1
C C33 0.6643(3) 0.7538(7) 0.9523(5) 0.0253(14) Uani d . 1
H H33 0.6298 0.7406 0.9997 0.030 Uiso calc R 1
C C34 0.7281(3) 0.8130(7) 1.0020(5) 0.0290(14) Uani d . 1
H H34 0.7371 0.8423 1.0833 0.035 Uiso calc R 1
C C35 0.7792(3) 0.8306(7) 0.9357(5) 0.0279(14) Uani d . 1
C C36 0.7659(3) 0.7901(7) 0.8172(4) 0.0246(13) Uani d . 1
H H36 0.8010 0.8009 0.7708 0.030 Uiso calc R 1
C C37 0.7013(3) 0.7338(7) 0.7663(5) 0.0246(14) Uani d . 1
H H37 0.6922 0.7092 0.6843 0.030 Uiso calc R 1
C C38 0.8470(3) 0.8982(7) 0.9930(5) 0.0306(13) Uani d . 1
C C39 0.9601(3) 0.9588(8) 0.9650(5) 0.0378(15) Uani d . 1
H H39A 0.9807 0.8994 1.0394 0.045 Uiso calc R 1
H H39B 0.9565 1.0902 0.9796 0.045 Uiso calc R 1
C C40 1.0028(3) 0.9256(9) 0.8715(5) 0.0513(18) Uani d . 1
H H40A 1.0075 0.7951 0.8604 0.077 Uiso calc R 1
H H40B 1.0480 0.9795 0.8956 0.077 Uiso calc R 1
H H40C 0.9808 0.9806 0.7975 0.077 Uiso calc R 1
N N1 0.3991(3) 0.0228(5) 0.5863(3) 0.0211(11) Uani d . 1
N N2 0.3317(2) 0.1537(6) 0.7157(4) 0.0193(10) Uani d . 1
N N3 0.5143(3) 0.5257(6) 0.6154(4) 0.0250(12) Uani d . 1
N N4 0.5837(2) 0.6538(6) 0.7827(4) 0.0222(11) Uani d . 1
O O1 0.6950(2) 0.2430(5) 0.8296(3) 0.0288(10) Uani d . 1
O O2 0.6426(2) 0.2796(6) 0.9850(3) 0.0364(11) Uani d . 1
O O3 0.0586(2) 0.4252(6) 0.8876(3) 0.0550(13) Uani d . 1
O O4 0.0230(2) 0.3763(6) 0.6969(3) 0.0407(11) Uani d . 1
O O5 0.2203(2) 0.7395(5) 0.7064(3) 0.0253(10) Uani d . 1
O O6 0.2746(2) 0.7638(6) 0.8913(3) 0.0367(12) Uani d . 1
O O7 0.8588(2) 0.9626(5) 1.0894(3) 0.0409(10) Uani d . 1
O O8 0.89337(19) 0.8836(5) 0.9222(3) 0.0336(10) Uani d . 1

loop_
_atom_site_aniso_label
_atom_site_aniso_U_11
_atom_site_aniso_U_22
_atom_site_aniso_U_33
_atom_site_aniso_U_12
_atom_site_aniso_U_13
_atom_site_aniso_U_23
C1 0.020(3) 0.049(4) 0.045(4) -0.009(3) 0.000(3) -0.002(3)
C2 0.020(4) 0.029(3) 0.029(3) -0.002(3) -0.003(2) -0.008(2)
C3 0.023(4) 0.022(3) 0.025(3) -0.002(3) 0.008(3) 0.001(3)
C4 0.028(4) 0.016(3) 0.012(3) 0.004(2) -0.002(2) 0.000(2)
C5 0.022(3) 0.016(3) 0.018(3) 0.007(2) 0.006(2) 0.003(2)
C6 0.023(3) 0.014(3) 0.018(3) -0.003(3) 0.001(2) 0.003(2)
C7 0.030(4) 0.016(3) 0.015(3) 0.002(3) 0.000(3) 0.000(2)
C8 0.038(4) 0.019(3) 0.013(3) 0.007(3) 0.007(3) 0.004(2)
C9 0.026(4) 0.025(3) 0.018(3) 0.004(3) 0.001(3) 0.006(2)
C10 0.021(3) 0.021(3) 0.018(3) -0.004(3) -0.002(2) -0.001(2)
C11 0.030(4) 0.017(3) 0.017(3) -0.002(3) -0.002(3) -0.001(2)
C12 0.025(4) 0.014(3) 0.018(3) 0.001(2) -0.002(2) -0.002(2)
C13 0.029(4) 0.021(3) 0.015(3) -0.004(2) -0.005(3) -0.001(2)
C14 0.026(4) 0.025(3) 0.015(3) 0.002(2) 0.004(2) -0.001(2)
C15 0.021(3) 0.025(3) 0.021(3) -0.002(2) 0.004(2) -0.001(2)
C16 0.023(3) 0.034(3) 0.031(3) -0.004(3) -0.006(2) 0.005(3)
C17 0.030(4) 0.030(3) 0.021(3) -0.002(3) 0.006(3) -0.002(2)
C18 0.027(3) 0.035(3) 0.025(3) -0.002(2) 0.002(3) 0.000(3)
C19 0.023(3) 0.059(4) 0.041(3) 0.003(3) 0.006(3) -0.005(3)
C20 0.042(4) 0.059(4) 0.068(5) 0.012(3) 0.009(4) 0.021(4)
C21 0.032(4) 0.046(4) 0.037(4) -0.001(3) 0.002(3) -0.010(3)
C22 0.024(4) 0.035(3) 0.034(3) 0.000(3) 0.005(3) -0.001(3)
C23 0.033(4) 0.023(3) 0.022(3) -0.008(3) 0.005(3) -0.001(3)
C24 0.017(3) 0.021(3) 0.021(3) -0.002(2) -0.003(2) 0.004(2)
C25 0.033(4) 0.018(3) 0.011(2) 0.003(3) 0.006(2) 0.002(2)
C26 0.026(4) 0.016(3) 0.013(3) -0.005(3) 0.000(2) 0.003(2)
C27 0.024(4) 0.014(3) 0.018(3) 0.003(3) 0.004(3) 0.007(2)
C28 0.029(4) 0.020(3) 0.016(3) 0.002(3) 0.005(3) 0.001(2)
C29 0.026(4) 0.020(3) 0.012(3) -0.002(3) -0.007(2) 0.005(2)
C30 0.031(4) 0.021(3) 0.009(2) -0.003(3) 0.001(2) -0.002(2)
C31 0.035(4) 0.022(3) 0.013(3) 0.005(3) 0.007(3) 0.000(2)
C32 0.019(4) 0.021(3) 0.020(3) 0.005(3) -0.009(3) 0.003(2)
C33 0.024(4) 0.030(3) 0.021(3) 0.004(2) 0.001(3) 0.001(2)
C34 0.032(4) 0.031(3) 0.022(3) 0.002(3) -0.004(3) -0.001(2)
C35 0.029(4) 0.028(3) 0.027(3) 0.004(3) 0.005(3) 0.003(2)
C36 0.029(4) 0.026(3) 0.018(3) 0.000(3) 0.003(2) 0.001(2)
C37 0.029(4) 0.027(3) 0.017(3) 0.002(2) 0.001(3) 0.002(2)
C38 0.033(4) 0.029(3) 0.029(3) 0.003(3) 0.002(3) 0.001(2)
C39 0.026(3) 0.041(4) 0.044(3) -0.010(3) 0.000(3) -0.005(3)
C40 0.035(4) 0.062(4) 0.059(4) -0.016(3) 0.014(3) -0.013(4)
N1 0.022(3) 0.024(3) 0.015(2) -0.005(2) -0.002(2) -0.001(2)
N2 0.017(3) 0.023(3) 0.017(2) -0.002(2) 0.000(2) -0.001(2)
N3 0.031(4) 0.024(3) 0.018(2) -0.006(2) -0.001(2) -0.004(2)
N4 0.024(3) 0.021(2) 0.021(3) -0.001(2) 0.003(2) 0.000(2)
O1 0.022(3) 0.036(2) 0.027(2) -0.0032(18) -0.0007(19) -0.0027(18)
O2 0.022(3) 0.068(3) 0.018(2) 0.003(2) -0.0009(18) -0.007(2)
O3 0.031(3) 0.103(4) 0.030(2) 0.025(2) 0.001(2) -0.009(2)
O4 0.019(2) 0.066(3) 0.036(2) 0.002(2) 0.0009(19) -0.004(2)
O5 0.019(2) 0.034(2) 0.023(2) 0.0006(18) 0.0016(18) -0.0038(18)
O6 0.032(3) 0.052(3) 0.026(2) 0.003(2) 0.006(2) -0.010(2)
O7 0.039(3) 0.052(2) 0.030(2) -0.005(2) 0.0012(19) -0.010(2)
O8 0.022(2) 0.047(2) 0.030(2) -0.0047(19) 0.0011(17) -0.0051(18)

loop_
_atom_type_symbol
_atom_type_description
_atom_type_scat_dispersion_real
_atom_type_scat_dispersion_imag
_atom_type_scat_source
C C 0.0033 0.0016 'International Tables Vol C Tables 4.2.6.8 and 6.1.1.4'
H H 0.0000 0.0000 'International Tables Vol C Tables 4.2.6.8 and 6.1.1.4'
N N 0.0061 0.0033 'International Tables Vol C Tables 4.2.6.8 and 6.1.1.4'
O O 0.0106 0.0060 'International Tables Vol C Tables 4.2.6.8 and 6.1.1.4'

loop_
_geom_angle_atom_site_label_1
_geom_angle_atom_site_label_2
_geom_angle_atom_site_label_3
_geom_angle
C2 C1 H1A 109.5
C2 C1 H1B 109.5
H1A C1 H1B 109.5
C2 C1 H1C 109.5
H1A C1 H1C 109.5
H1B C1 H1C 109.5
O1 C2 C1 106.6(4)
O1 C2 H2A 110.4
C1 C2 H2A 110.4
O1 C2 H2B 110.4
C1 C2 H2B 110.4
H2A C2 H2B 108.6
O2 C3 O1 124.0(6)
O2 C3 C4 123.4(6)
O1 C3 C4 112.5(5)
C5 C4 C9 120.6(5)
C5 C4 C3 118.5(5)
C9 C4 C3 120.9(5)
C4 C5 C6 120.6(5)
C4 C5 H5 119.7
C6 C5 H5 119.7
C5 C6 C7 119.4(6)
C5 C6 C10 118.9(5)
C7 C6 C10 121.6(5)
C8 C7 N1 119.0(5)
C8 C7 C6 119.6(6)
N1 C7 C6 121.4(6)
C7 C8 C9 121.6(5)
C7 C8 H8 119.2
C9 C8 H8 119.2
C8 C9 C4 118.2(5)
C8 C9 H9 120.9
C4 C9 H9 120.9
N2 C10 C6 110.6(4)
N2 C10 H10A 109.5
C6 C10 H10A 109.5
N2 C10 H10B 109.5
C6 C10 H10B 109.5
H10A C10 H10B 108.1
N1 C11 N2 127.8(5)
N1 C11 H11 116.1
N2 C11 H11 116.1
C13 C12 C17 118.9(6)
C13 C12 N2 120.4(5)
C17 C12 N2 120.6(5)
C12 C13 C14 121.2(5)
C12 C13 H13 119.4
C14 C13 H13 119.4
C13 C14 C15 119.6(5)
C13 C14 H14 120.2
C15 C14 H14 120.2
C16 C15 C14 119.0(6)
C16 C15 C18 123.2(5)
C14 C15 C18 117.8(5)
C15 C16 C17 122.1(5)
C15 C16 H16 118.9
C17 C16 H16 118.9
C16 C17 C12 119.2(5)
C16 C17 H17 120.4
C12 C17 H17 120.4
O3 C18 O4 123.3(5)
O3 C18 C15 124.8(5)
O4 C18 C15 111.8(5)
O4 C19 C20 107.8(5)
O4 C19 H19A 110.1
C20 C19 H19A 110.1
O4 C19 H19B 110.1
C20 C19 H19B 110.1
H19A C19 H19B 108.5
C19 C20 H20A 109.5
C19 C20 H20B 109.5
H20A C20 H20B 109.5
C19 C20 H20C 109.5
H20A C20 H20C 109.5
H20B C20 H20C 109.5
C22 C21 H21A 109.5
C22 C21 H21B 109.5
H21A C21 H21B 109.5
C22 C21 H21C 109.5
H21A C21 H21C 109.5
H21B C21 H21C 109.5
O5 C22 C21 106.3(5)
O5 C22 H22A 110.5
C21 C22 H22A 110.5
O5 C22 H22B 110.5
C21 C22 H22B 110.5
H22A C22 H22B 108.7
O6 C23 O5 122.0(6)
O6 C23 C24 125.4(6)
O5 C23 C24 112.6(5)
C29 C24 C25 118.6(5)
C29 C24 C23 123.5(5)
C25 C24 C23 117.9(5)
C26 C25 C24 120.9(5)
C26 C25 H25 119.5
C24 C25 H25 119.5
C25 C26 C27 119.5(5)
C25 C26 C30 120.2(5)
C27 C26 C30 120.3(5)
C28 C27 C26 119.5(5)
C28 C27 N3 118.3(5)
C26 C27 N3 122.1(5)
C29 C28 C27 120.7(5)
C29 C28 H28 119.6
C27 C28 H28 119.6
C28 C29 C24 120.7(5)
C28 C29 H29 119.6
C24 C29 H29 119.6
N4 C30 C26 111.6(4)
N4 C30 H30A 109.3
C26 C30 H30A 109.3
N4 C30 H30B 109.3
C26 C30 H30B 109.3
H30A C30 H30B 108.0
N3 C31 N4 128.0(6)
N3 C31 H31 116.0
N4 C31 H31 116.0
C37 C32 C33 118.1(5)
C37 C32 N4 122.6(5)
C33 C32 N4 119.4(5)
C34 C33 C32 120.3(6)
C34 C33 H33 119.9
C32 C33 H33 119.9
C33 C34 C35 121.0(5)
C33 C34 H34 119.5
C35 C34 H34 119.5
C34 C35 C36 119.5(6)
C34 C35 C38 118.9(5)
C36 C35 C38 121.5(5)
C35 C36 C37 119.7(5)
C35 C36 H36 120.2
C37 C36 H36 120.2
C32 C37 C36 121.4(5)
C32 C37 H37 119.3
C36 C37 H37 119.3
O7 C38 O8 123.5(6)
O7 C38 C35 124.8(6)
O8 C38 C35 111.7(5)
O8 C39 C40 106.8(4)
O8 C39 H39A 110.4
C40 C39 H39A 110.4
O8 C39 H39B 110.4
C40 C39 H39B 110.4
H39A C39 H39B 108.6
C39 C40 H40A 109.5
C39 C40 H40B 109.5
H40A C40 H40B 109.5
C39 C40 H40C 109.5
H40A C40 H40C 109.5
H40B C40 H40C 109.5
C11 N1 C7 117.3(4)
C11 N2 C12 122.0(5)
C11 N2 C10 119.9(5)
C12 N2 C10 118.1(4)
C31 N3 C27 116.6(5)
C31 N4 C32 121.2(5)
C31 N4 C30 120.2(5)
C32 N4 C30 118.6(4)
C3 O1 C2 114.2(4)
C18 O4 C19 117.7(4)
C23 O5 C22 115.5(4)
C38 O8 C39 116.7(4)

loop_
_geom_bond_atom_site_label_1
_geom_bond_atom_site_label_2
_geom_bond_distance
C1 C2 1.500(7)
C1 H1A 0.9800
C1 H1B 0.9800
C1 H1C 0.9800
C2 O1 1.455(6)
C2 H2A 0.9900
C2 H2B 0.9900
C3 O2 1.198(6)
C3 O1 1.331(7)
C3 C4 1.491(8)
C4 C5 1.374(7)
C4 C9 1.400(7)
C5 C6 1.389(8)
C5 H5 0.9500
C6 C7 1.393(6)
C6 C10 1.488(8)
C7 C8 1.379(8)
C7 N1 1.388(7)
C8 C9 1.388(8)
C8 H8 0.9500
C9 H9 0.9500
C10 N2 1.479(7)
C10 H10A 0.9900
C10 H10B 0.9900
C11 N1 1.283(7)
C11 N2 1.357(6)
C11 H11 0.9500
C12 C13 1.373(7)
C12 C17 1.390(7)
C12 N2 1.404(7)
C13 C14 1.382(8)
C13 H13 0.9500
C14 C15 1.389(7)
C14 H14 0.9500
C15 C16 1.352(7)
C15 C18 1.488(7)
C16 C17 1.383(7)
C16 H16 0.9500
C17 H17 0.9500
C18 O3 1.200(6)
C18 O4 1.325(6)
C19 O4 1.444(7)
C19 C20 1.499(7)
C19 H19A 0.9900
C19 H19B 0.9900
C20 H20A 0.9800
C20 H20B 0.9800
C20 H20C 0.9800
C21 C22 1.500(7)
C21 H21A 0.9800
C21 H21B 0.9800
C21 H21C 0.9800
C22 O5 1.446(6)
C22 H22A 0.9900
C22 H22B 0.9900
C23 O6 1.198(6)
C23 O5 1.350(7)
C23 C24 1.457(8)
C24 C29 1.382(7)
C24 C25 1.390(8)
C25 C26 1.379(7)
C25 H25 0.9500
C26 C27 1.388(6)
C26 C30 1.504(8)
C27 C28 1.376(8)
C27 N3 1.414(7)
C28 C29 1.368(7)
C28 H28 0.9500
C29 H29 0.9500
C30 N4 1.462(7)
C30 H30A 0.9900
C30 H30B 0.9900
C31 N3 1.274(7)
C31 N4 1.365(6)
C31 H31 0.9500
C32 C37 1.381(8)
C32 C33 1.400(7)
C32 N4 1.411(7)
C33 C34 1.374(8)
C33 H33 0.9500
C34 C35 1.375(7)
C34 H34 0.9500
C35 C36 1.380(7)
C35 C38 1.485(8)
C36 C37 1.383(8)
C36 H36 0.9500
C37 H37 0.9500
C38 O7 1.196(6)
C38 O8 1.333(6)
C39 O8 1.446(6)
C39 C40 1.499(7)
C39 H39A 0.9900
C39 H39B 0.9900
C40 H40A 0.9800
C40 H40B 0.9800
C40 H40C 0.9800

loop_
_geom_torsion_atom_site_label_1
_geom_torsion_atom_site_label_2
_geom_torsion_atom_site_label_3
_geom_torsion_atom_site_label_4
_geom_torsion
O2 C3 C4 C5 13.6(8)
O1 C3 C4 C5 -163.2(4)
O2 C3 C4 C9 -166.2(5)
O1 C3 C4 C9 17.0(7)
C9 C4 C5 C6 -0.2(8)
C3 C4 C5 C6 180.0(5)
C4 C5 C6 C7 -0.6(7)
C4 C5 C6 C10 178.5(4)
C5 C6 C7 C8 1.2(7)
C10 C6 C7 C8 -177.9(5)
C5 C6 C7 N1 -177.8(5)
C10 C6 C7 N1 3.2(7)
N1 C7 C8 C9 177.9(5)
C6 C7 C8 C9 -1.0(7)
C7 C8 C9 C4 0.3(7)
C5 C4 C9 C8 0.3(7)
C3 C4 C9 C8 -179.9(5)
C5 C6 C10 N2 169.7(4)
C7 C6 C10 N2 -11.2(6)
C17 C12 C13 C14 2.3(8)
N2 C12 C13 C14 178.8(5)
C12 C13 C14 C15 -0.2(8)
C13 C14 C15 C16 -1.4(8)
C13 C14 C15 C18 179.4(5)
C14 C15 C16 C17 0.9(8)
C18 C15 C16 C17 -180.0(5)
C15 C16 C17 C12 1.2(8)
C13 C12 C17 C16 -2.7(8)
N2 C12 C17 C16 -179.2(5)
C16 C15 C18 O3 -172.4(6)
C14 C15 C18 O3 6.8(8)
C16 C15 C18 O4 6.8(8)
C14 C15 C18 O4 -174.1(5)
O6 C23 C24 C29 163.0(6)
O5 C23 C24 C29 -16.9(8)
O6 C23 C24 C25 -18.4(9)
O5 C23 C24 C25 161.7(4)
C29 C24 C25 C26 -0.1(7)
C23 C24 C25 C26 -178.8(5)
C24 C25 C26 C27 0.9(7)
C24 C25 C26 C30 -178.0(5)
C25 C26 C27 C28 -2.2(6)
C30 C26 C27 C28 176.8(5)
C25 C26 C27 N3 179.5(5)
C30 C26 C27 N3 -1.5(6)
C26 C27 C28 C29 2.6(7)
N3 C27 C28 C29 -179.0(4)
C27 C28 C29 C24 -1.8(8)
C25 C24 C29 C28 0.5(8)
C23 C24 C29 C28 179.1(5)
C25 C26 C30 N4 -171.4(4)
C27 C26 C30 N4 9.6(6)
C37 C32 C33 C34 -0.1(8)
N4 C32 C33 C34 -179.3(5)
C32 C33 C34 C35 -1.0(9)
C33 C34 C35 C36 0.8(8)
C33 C34 C35 C38 179.0(5)
C34 C35 C36 C37 0.5(8)
C38 C35 C36 C37 -177.6(5)
C33 C32 C37 C36 1.4(8)
N4 C32 C37 C36 -179.4(5)
C35 C36 C37 C32 -1.6(8)
C34 C35 C38 O7 -10.7(8)
C36 C35 C38 O7 167.5(5)
C34 C35 C38 O8 171.2(5)
C36 C35 C38 O8 -10.6(7)
N2 C11 N1 C7 -1.5(8)
C8 C7 N1 C11 -175.0(5)
C6 C7 N1 C11 3.9(7)
N1 C11 N2 C12 174.6(5)
N1 C11 N2 C10 -8.1(8)
C13 C12 N2 C11 160.4(5)
C17 C12 N2 C11 -23.2(7)
C13 C12 N2 C10 -17.0(7)
C17 C12 N2 C10 159.5(4)
C6 C10 N2 C11 13.4(6)
C6 C10 N2 C12 -169.2(4)
N4 C31 N3 C27 1.9(8)
C28 C27 N3 C31 176.9(5)
C26 C27 N3 C31 -4.8(7)
N3 C31 N4 C32 -171.8(5)
N3 C31 N4 C30 7.5(8)
C37 C32 N4 C31 18.1(8)
C33 C32 N4 C31 -162.7(5)
C37 C32 N4 C30 -161.2(5)
C33 C32 N4 C30 18.0(7)
C26 C30 N4 C31 -12.4(6)
C26 C30 N4 C32 166.9(4)
O2 C3 O1 C2 2.0(8)
C4 C3 O1 C2 178.9(4)
C1 C2 O1 C3 -179.3(4)
O3 C18 O4 C19 -3.3(9)
C15 C18 O4 C19 177.6(4)
C20 C19 O4 C18 143.2(5)
O6 C23 O5 C22 1.0(8)
C24 C23 O5 C22 -179.1(4)
C21 C22 O5 C23 178.2(5)
O7 C38 O8 C39 -3.0(8)
C35 C38 O8 C39 175.1(4)
C40 C39 O8 C38 179.7(5)

loop_
_cod_related_entry_id
_cod_related_entry_database
_cod_related_entry_code
1 ChemSpider 24736887
